data_7026236
loop_
_publ_author_name
'Boutadla, Youcef'
'Davies, David L.'
'Al-Duaij, Omar'
'Fawcett, John'
'Jones, Rachel C.'
'Singh, Kuldip'

_publ_section_title
;
 Alkyne insertion into cyclometallated pyrazole and imine complexes of
 iridium, rhodium and ruthenium; relevance to catalytic formation of
 carbo- and heterocycles.
;
_journal_issue 43
_journal_name_full 'Dalton transactions (Cambridge, England : 2003)'
_journal_page_first 10447
_journal_page_last 10457
_journal_paper_doi 10.1039/c0dt00280a
_journal_volume 39
_journal_year 2010
_chemical_formula_moiety '(C25 H28 N2 Ir) + (F6 P)'
_chemical_formula_sum 'C25 H28 F6 Ir N2 P'
_chemical_formula_weight 693.66
_chemical_name_systematic
;
?
;
_space_group_IT_number 14
_symmetry_cell_setting monoclinic
_symmetry_space_group_name_Hall '-P 2yn'
_symmetry_space_group_name_H-M 'P 1 21/n 1'
_atom_sites_solution_hydrogens geom
_atom_sites_solution_primary direct
_atom_sites_solution_secondary difmap
_audit_creation_method SHELXL-97
_cell_angle_alpha 90.00
_cell_angle_beta 110.8060(10)
_cell_angle_gamma 90.00
_cell_formula_units_Z 4
_cell_length_a 8.6691(4)
_cell_length_b 27.6056(12)
_cell_length_c 11.2039(5)
_cell_measurement_reflns_used 10912
_cell_measurement_temperature 150(2)
_cell_measurement_theta_max 28.52
_cell_measurement_theta_min 2.44
_cell_volume 2506.4(2)
_computing_cell_refinement 'Bruker SMART'
_computing_data_collection 'Bruker SMART'
_computing_data_reduction 'Bruker SAINT'
_computing_molecular_graphics 'Bruker SHELXTL'
_computing_publication_material 'Bruker SHELXTL'
_computing_structure_refinement 'SHELXL-97 (Sheldrick, 1997)'
_computing_structure_solution 'SHELXS-97 (Sheldrick, 1990)'
_diffrn_ambient_temperature 150(2)
_diffrn_measured_fraction_theta_full 1.000
_diffrn_measured_fraction_theta_max 1.000
_diffrn_measurement_device_type 'CCD area detector'
_diffrn_measurement_method 'phi and omega scans'
_diffrn_radiation_monochromator graphite
_diffrn_radiation_source 'fine-focus sealed tube'
_diffrn_radiation_type MoK\a
_diffrn_radiation_wavelength 0.71073
_diffrn_reflns_av_R_equivalents 0.0290
_diffrn_reflns_av_sigmaI/netI 0.0277
_diffrn_reflns_limit_h_max 11
_diffrn_reflns_limit_h_min -11
_diffrn_reflns_limit_k_max 34
_diffrn_reflns_limit_k_min -35
_diffrn_reflns_limit_l_max 14
_diffrn_reflns_limit_l_min -14
_diffrn_reflns_number 21132
_diffrn_reflns_theta_full 27.00
_diffrn_reflns_theta_max 27.00
_diffrn_reflns_theta_min 1.48
_exptl_absorpt_coefficient_mu 5.452
_exptl_absorpt_correction_T_max 0.862
_exptl_absorpt_correction_T_min 0.558
_exptl_absorpt_correction_type empirical
_exptl_absorpt_process_details
;
absorption correction based on 14577 reflections (SADABS); Rint 0.12 before
correction and 0.027 after.
;
_exptl_crystal_colour orange
_exptl_crystal_density_diffrn 1.838
_exptl_crystal_density_method 'not measured'
_exptl_crystal_description octahedron
_exptl_crystal_F_000 1352
_exptl_crystal_size_max 0.20
_exptl_crystal_size_mid 0.17
_exptl_crystal_size_min 0.06
_refine_diff_density_max 0.995
_refine_diff_density_min -0.501
_refine_diff_density_rms 0.094
_refine_ls_extinction_method none
_refine_ls_goodness_of_fit_ref 0.999
_refine_ls_hydrogen_treatment mixed
_refine_ls_matrix_type full
_refine_ls_number_parameters 376
_refine_ls_number_reflns 5464
_refine_ls_number_restraints 0
_refine_ls_restrained_S_all 0.999
_refine_ls_R_factor_all 0.0269
_refine_ls_R_factor_gt 0.0230
_refine_ls_shift/su_max 0.001
_refine_ls_shift/su_mean 0.000
_refine_ls_structure_factor_coef Fsqd
_refine_ls_weighting_details 'calc w=1/[\s^2^(Fo^2^)+(0.0327P)^2^+0.0000P] where P=(Fo^2^+2Fc^2^)/3'
_refine_ls_weighting_scheme calc
_refine_ls_wR_factor_gt 0.0551
_refine_ls_wR_factor_ref 0.0563
_reflns_number_gt 4829
_reflns_number_total 5464
_reflns_threshold_expression >2sigma(I)
_cod_data_source_file c0dt00280a.txt
_cod_data_source_block 04012
_cod_depositor_comments
;
The following automatic conversions were performed:

'_symmetry_cell_setting' value 'Monoclinic' changed to 'monoclinic'
according to /home/saulius/struct/CIF-dictionaries/cif_core.dic
dictionary named 'cif_core.dic' version 2.4.2 from 2011-04-26.

Automatic conversion script
Id: cif_fix_values 1891 2012-01-12 08:04:46Z andrius 
;
_cod_original_cell_volume 2506.42(19)
_cod_original_sg_symbol_H-M P2(1)/n
_cod_database_code 7026236

loop_
_symmetry_equiv_pos_as_xyz
'x, y, z'
'-x+1/2, y+1/2, -z+1/2'
'-x, -y, -z'
'x-1/2, -y-1/2, z-1/2'

loop_
_atom_site_label
_atom_site_type_symbol
_atom_site_fract_x
_atom_site_fract_y
_atom_site_fract_z
_atom_site_U_iso_or_equiv
_atom_site_adp_type
_atom_site_occupancy
_atom_site_symmetry_multiplicity
_atom_site_calc_flag
_atom_site_refinement_flags
_atom_site_disorder_assembly
_atom_site_disorder_group
Ir1 Ir 0.028637(14) 0.131706(4) 0.670234(11) 0.02217(5) Uani 1 1 d . . .
N1 N 0.1678(3) 0.19086(9) 0.7684(2) 0.0238(5) Uani 1 1 d . . .
N2 N -0.0452(3) 0.11464(10) 0.8193(2) 0.0273(6) Uani 1 1 d . . .
C1 C -0.1420(4) 0.18640(11) 0.6262(3) 0.0243(6) Uani 1 1 d . . .
C2 C -0.3102(4) 0.18411(13) 0.5541(3) 0.0328(8) Uani 1 1 d . . .
H2 H -0.3588 0.1540 0.5197 0.039 Uiso 1 1 calc R . .
C3 C -0.4074(4) 0.22566(13) 0.5322(3) 0.0364(8) Uani 1 1 d . . .
H3 H -0.5209 0.2235 0.4805 0.044 Uiso 1 1 calc R . .
C4 C -0.3425(4) 0.27021(13) 0.5842(3) 0.0383(8) Uani 1 1 d . . .
H4 H -0.4110 0.2981 0.5682 0.046 Uiso 1 1 calc R . .
C5 C -0.1776(4) 0.27336(12) 0.6591(3) 0.0335(8) Uani 1 1 d . . .
H5 H -0.1314 0.3032 0.6973 0.040 Uiso 1 1 calc R . .
C6 C -0.0798(4) 0.23184(11) 0.6778(3) 0.0267(7) Uani 1 1 d . . .
C7 C 0.0915(4) 0.23167(11) 0.7541(3) 0.0278(7) Uani 1 1 d . . .
H7 H 0.1469 0.2605 0.7927 0.033 Uiso 1 1 calc R . .
C8 C 0.3398(4) 0.18916(11) 0.8414(3) 0.0272(7) Uani 1 1 d . . .
C9 C 0.4494(4) 0.21773(13) 0.8084(3) 0.0334(8) Uani 1 1 d . . .
H9 H 0.4103 0.2386 0.7365 0.040 Uiso 1 1 calc R . .
C10 C 0.6155(4) 0.21584(13) 0.8799(4) 0.0430(9) Uani 1 1 d . . .
H10 H 0.6914 0.2348 0.8561 0.052 Uiso 1 1 calc R . .
C11 C 0.6713(4) 0.18644(14) 0.9860(4) 0.0441(10) Uani 1 1 d . . .
H11 H 0.7852 0.1861 1.0372 0.053 Uiso 1 1 calc R . .
C12 C 0.5624(4) 0.15753(15) 1.0180(3) 0.0424(9) Uani 1 1 d . . .
H12 H 0.6016 0.1371 1.0909 0.051 Uiso 1 1 calc R . .
C13 C 0.3962(4) 0.15816(13) 0.9443(3) 0.0324(7) Uani 1 1 d . . .
H13 H 0.3215 0.1374 0.9643 0.039 Uiso 1 1 calc R . .
C14 C -0.0914(4) 0.09696(11) 0.8913(3) 0.0296(7) Uani 1 1 d . . .
C15 C -0.1505(5) 0.07294(13) 0.9815(3) 0.0411(9) Uani 1 1 d . . .
H15A H -0.2701 0.0773 0.9553 0.062 Uiso 1 1 calc R . .
H15B H -0.0963 0.0869 1.0666 0.062 Uiso 1 1 calc R . .
H15C H -0.1250 0.0383 0.9838 0.062 Uiso 1 1 calc R . .
C16 C -0.0290(4) 0.10500(11) 0.4779(3) 0.0279(7) Uani 1 1 d . . .
C17 C 0.1388(4) 0.11935(11) 0.5298(3) 0.0298(7) Uani 1 1 d . . .
C18 C 0.2237(4) 0.08662(11) 0.6325(3) 0.0316(7) Uani 1 1 d . . .
C19 C 0.1061(4) 0.05563(11) 0.6504(3) 0.0303(7) Uani 1 1 d . . .
C20 C -0.0544(4) 0.06722(11) 0.5568(3) 0.0284(7) Uani 1 1 d . . .
C21 C -0.1535(5) 0.12492(13) 0.3591(3) 0.0410(9) Uani 1 1 d . . .
H21A H -0.1405 0.1601 0.3572 0.061 Uiso 1 1 calc R . .
H21B H -0.2647 0.1173 0.3574 0.061 Uiso 1 1 calc R . .
H21C H -0.1373 0.1104 0.2846 0.061 Uiso 1 1 calc R . .
C22 C 0.2213(5) 0.15684(13) 0.4772(4) 0.0462(10) Uani 1 1 d . . .
H22A H 0.2567 0.1422 0.4114 0.069 Uiso 1 1 calc R . .
H22B H 0.3177 0.1697 0.5461 0.069 Uiso 1 1 calc R . .
H22C H 0.1437 0.1832 0.4396 0.069 Uiso 1 1 calc R . .
C23 C 0.4069(4) 0.08454(14) 0.7016(4) 0.0483(10) Uani 1 1 d . . .
H23A H 0.4304 0.0701 0.7862 0.072 Uiso 1 1 calc R . .
H23B H 0.4525 0.1174 0.7110 0.072 Uiso 1 1 calc R . .
H23C H 0.4573 0.0647 0.6527 0.072 Uiso 1 1 calc R . .
C24 C 0.1372(5) 0.01621(12) 0.7486(3) 0.0450(10) Uani 1 1 d . . .
H24A H 0.1613 -0.0142 0.7134 0.068 Uiso 1 1 calc R . .
H24B H 0.0392 0.0120 0.7718 0.068 Uiso 1 1 calc R . .
H24C H 0.2315 0.0251 0.8248 0.068 Uiso 1 1 calc R . .
C25 C -0.2111(4) 0.03992(13) 0.5373(4) 0.0407(9) Uani 1 1 d . . .
H25A H -0.3043 0.0574 0.4762 0.061 Uiso 1 1 calc R . .
H25B H -0.2280 0.0370 0.6190 0.061 Uiso 1 1 calc R . .
H25C H -0.2035 0.0075 0.5041 0.061 Uiso 1 1 calc R . .
P1 P 0.32079(12) 0.06350(3) 0.21594(9) 0.0386(2) Uani 1 1 d . . .
F1 F 0.2596(9) 0.0656(3) 0.0690(5) 0.069(2) Uani 0.50 1 d P A 1
F2 F 0.3782(8) 0.0599(3) 0.3654(4) 0.0725(19) Uani 0.50 1 d P A 1
F3 F 0.4170(13) 0.1087(3) 0.2322(8) 0.116(4) Uani 0.50 1 d P A 1
F4 F 0.4719(12) 0.0328(5) 0.2213(9) 0.124(4) Uani 0.50 1 d P A 1
F5 F 0.2193(16) 0.0166(4) 0.2008(7) 0.153(5) Uani 0.50 1 d P A 1
F6 F 0.1665(10) 0.0910(7) 0.2236(14) 0.207(8) Uani 0.50 1 d P A 1
F1' F 0.2266(9) 0.1103(2) 0.1476(7) 0.079(2) Uani 0.50 1 d P A 2
F3' F 0.4535(10) 0.0665(3) 0.1518(9) 0.108(3) Uani 0.50 1 d P A 2
F2' F 0.4044(13) 0.0189(3) 0.2798(12) 0.132(5) Uani 0.50 1 d P A 2
F4' F 0.4316(8) 0.0998(5) 0.3184(12) 0.147(6) Uani 0.50 1 d P A 2
F5' F 0.1906(11) 0.0626(3) 0.2736(10) 0.096(4) Uani 0.50 1 d P A 2
F6' F 0.2070(11) 0.0344(5) 0.1004(14) 0.177(6) Uani 0.50 1 d P A 2

loop_
_atom_site_aniso_label
_atom_site_aniso_U_11
_atom_site_aniso_U_22
_atom_site_aniso_U_33
_atom_site_aniso_U_23
_atom_site_aniso_U_13
_atom_site_aniso_U_12
Ir1 0.01994(7) 0.02117(7) 0.02477(7) -0.00002(5) 0.00717(5) -0.00112(5)
N1 0.0200(13) 0.0254(13) 0.0255(13) -0.0013(10) 0.0075(11) -0.0028(10)
N2 0.0237(15) 0.0290(14) 0.0277(15) -0.0008(11) 0.0072(12) 0.0014(11)
C1 0.0227(16) 0.0275(16) 0.0238(15) 0.0044(12) 0.0095(13) 0.0016(13)
C2 0.0272(18) 0.0381(19) 0.0341(18) 0.0036(15) 0.0124(15) -0.0034(15)
C3 0.0205(17) 0.047(2) 0.043(2) 0.0175(17) 0.0129(15) 0.0058(15)
C4 0.031(2) 0.0362(19) 0.052(2) 0.0164(17) 0.0209(17) 0.0129(16)
C5 0.036(2) 0.0259(17) 0.044(2) 0.0064(15) 0.0220(17) 0.0034(15)
C6 0.0270(17) 0.0265(16) 0.0307(17) 0.0060(13) 0.0153(14) 0.0032(13)
C7 0.0303(18) 0.0239(16) 0.0319(17) -0.0026(13) 0.0143(14) -0.0040(13)
C8 0.0220(16) 0.0306(17) 0.0281(16) -0.0077(13) 0.0076(13) -0.0033(13)
C9 0.0295(19) 0.0318(18) 0.041(2) -0.0046(14) 0.0146(16) -0.0052(14)
C10 0.027(2) 0.041(2) 0.063(3) -0.0147(19) 0.0187(18) -0.0100(16)
C11 0.0191(18) 0.055(2) 0.050(2) -0.0155(19) 0.0021(16) -0.0029(17)
C12 0.032(2) 0.057(2) 0.0321(19) -0.0030(17) 0.0044(16) 0.0102(18)
C13 0.0235(17) 0.043(2) 0.0313(17) -0.0028(15) 0.0101(14) 0.0001(15)
C14 0.0257(17) 0.0314(18) 0.0313(17) 0.0008(14) 0.0096(14) 0.0037(14)
C15 0.041(2) 0.043(2) 0.045(2) 0.0107(17) 0.0228(18) -0.0010(17)
C16 0.0346(18) 0.0258(16) 0.0253(16) -0.0030(13) 0.0130(14) -0.0001(14)
C17 0.0355(19) 0.0260(16) 0.0352(18) -0.0064(13) 0.0214(16) -0.0047(14)
C18 0.0286(18) 0.0269(16) 0.0405(19) -0.0107(14) 0.0140(15) 0.0024(14)
C19 0.037(2) 0.0213(16) 0.0328(18) -0.0025(13) 0.0127(15) 0.0002(14)
C20 0.0331(18) 0.0227(16) 0.0304(17) -0.0063(13) 0.0124(15) -0.0054(13)
C21 0.046(2) 0.047(2) 0.0259(18) 0.0027(15) 0.0079(16) 0.0063(17)
C22 0.057(3) 0.039(2) 0.058(2) -0.0022(18) 0.040(2) -0.0084(19)
C23 0.0253(19) 0.055(2) 0.061(3) -0.017(2) 0.0114(18) 0.0074(17)
C24 0.064(3) 0.0257(18) 0.040(2) 0.0046(15) 0.0122(19) 0.0079(17)
C25 0.040(2) 0.039(2) 0.044(2) -0.0089(16) 0.0160(17) -0.0146(17)
P1 0.0350(5) 0.0347(5) 0.0435(5) 0.0012(4) 0.0108(4) -0.0048(4)
F1 0.079(5) 0.087(5) 0.030(3) 0.016(3) 0.007(3) -0.006(4)
F2 0.088(5) 0.089(4) 0.031(3) -0.009(3) 0.009(3) -0.037(4)
F3 0.178(10) 0.053(4) 0.097(6) -0.007(4) 0.025(6) -0.078(5)
F4 0.085(6) 0.148(9) 0.099(6) -0.046(6) -0.018(5) 0.084(6)
F5 0.239(12) 0.149(8) 0.071(5) -0.036(5) 0.056(6) -0.174(9)
F6 0.040(5) 0.342(19) 0.183(12) -0.194(12) -0.027(6) 0.062(9)
F1' 0.077(5) 0.043(3) 0.108(6) 0.031(4) 0.024(4) 0.021(3)
F3' 0.087(6) 0.115(6) 0.159(8) 0.004(6) 0.090(6) 0.009(5)
F2' 0.125(8) 0.072(5) 0.230(12) 0.089(7) 0.100(8) 0.061(5)
F4' 0.032(3) 0.196(12) 0.172(10) -0.142(9) -0.015(5) 0.011(5)
F5' 0.092(7) 0.068(4) 0.174(9) 0.047(5) 0.103(7) 0.012(4)
F6' 0.076(6) 0.177(11) 0.201(12) -0.154(10) -0.046(7) 0.030(7)

loop_
_atom_type_symbol
_atom_type_description
_atom_type_scat_dispersion_real
_atom_type_scat_dispersion_imag
_atom_type_scat_source
C C 0.0033 0.0016 'International Tables Vol C Tables 4.2.6.8 and 6.1.1.4'
H H 0.0000 0.0000 'International Tables Vol C Tables 4.2.6.8 and 6.1.1.4'
N N 0.0061 0.0033 'International Tables Vol C Tables 4.2.6.8 and 6.1.1.4'
F F 0.0171 0.0103 'International Tables Vol C Tables 4.2.6.8 and 6.1.1.4'
P P 0.1023 0.0942 'International Tables Vol C Tables 4.2.6.8 and 6.1.1.4'
Ir Ir -1.4442 7.9887 'International Tables Vol C Tables 4.2.6.8 and 6.1.1.4'

loop_
_geom_angle_atom_site_label_1
_geom_angle_atom_site_label_2
_geom_angle_atom_site_label_3
_geom_angle
N2 Ir1 C1 87.57(11)
N2 Ir1 N1 92.29(10)
C1 Ir1 N1 77.52(11)
N2 Ir1 C17 156.29(12)
C1 Ir1 C17 114.44(12)
N1 Ir1 C17 100.71(11)
N2 Ir1 C20 98.94(12)
C1 Ir1 C20 113.90(12)
N1 Ir1 C20 164.15(11)
C17 Ir1 C20 65.01(12)
N2 Ir1 C16 135.00(11)
C1 Ir1 C16 96.89(12)
N1 Ir1 C16 132.47(11)
C17 Ir1 C16 38.51(12)
C20 Ir1 C16 38.78(11)
N2 Ir1 C19 93.26(12)
C1 Ir1 C19 152.11(12)
N1 Ir1 C19 130.23(11)
C17 Ir1 C19 63.22(12)
C20 Ir1 C19 38.45(12)
C16 Ir1 C19 63.42(12)
N2 Ir1 C18 119.92(12)
C1 Ir1 C18 152.45(12)
N1 Ir1 C18 101.41(11)
C17 Ir1 C18 38.19(12)
C20 Ir1 C18 63.27(12)
C16 Ir1 C18 63.17(12)
C19 Ir1 C18 36.25(11)
C7 N1 C8 119.2(3)
C7 N1 Ir1 116.2(2)
C8 N1 Ir1 124.48(19)
C14 N2 Ir1 167.2(3)
C2 C1 C6 116.6(3)
C2 C1 Ir1 128.5(2)
C6 C1 Ir1 114.8(2)
C3 C2 C1 120.5(3)
C4 C3 C2 121.7(3)
C5 C4 C3 119.2(3)
C4 C5 C6 118.8(3)
C5 C6 C1 123.1(3)
C5 C6 C7 122.7(3)
C1 C6 C7 114.1(3)
N1 C7 C6 117.2(3)
C13 C8 C9 120.3(3)
C13 C8 N1 119.3(3)
C9 C8 N1 120.4(3)
C10 C9 C8 119.9(3)
C11 C10 C9 119.9(3)
C10 C11 C12 120.2(3)
C11 C12 C13 120.1(4)
C8 C13 C12 119.5(3)
N2 C14 C15 178.2(4)
C17 C16 C20 108.1(3)
C17 C16 C21 125.1(3)
C20 C16 C21 126.8(3)
C17 C16 Ir1 69.87(18)
C20 C16 Ir1 70.45(17)
C21 C16 Ir1 127.1(2)
C16 C17 C18 108.1(3)
C16 C17 C22 126.7(3)
C18 C17 C22 124.7(3)
C16 C17 Ir1 71.62(18)
C18 C17 Ir1 75.39(19)
C22 C17 Ir1 125.6(2)
C19 C18 C17 107.8(3)
C19 C18 C23 126.5(3)
C17 C18 C23 125.6(3)
C19 C18 Ir1 71.18(18)
C17 C18 Ir1 66.42(17)
C23 C18 Ir1 130.6(2)
C18 C19 C20 108.8(3)
C18 C19 C24 126.7(3)
C20 C19 C24 124.5(3)
C18 C19 Ir1 72.58(18)
C20 C19 Ir1 67.69(17)
C24 C19 Ir1 126.1(2)
C16 C20 C19 106.8(3)
C16 C20 C25 127.3(3)
C19 C20 C25 125.5(3)
C16 C20 Ir1 70.77(17)
C19 C20 Ir1 73.86(17)
C25 C20 Ir1 126.6(2)
F3 P1 F2' 119.1(6)
F3 P1 F5' 116.3(5)
F2' P1 F5' 95.4(5)
F3 P1 F1 93.7(4)
F2' P1 F1 118.2(6)
F5' P1 F1 116.0(5)
F3 P1 F5 179.1(5)
F2' P1 F5 61.0(6)
F5' P1 F5 62.7(5)
F1 P1 F5 87.0(3)
F3 P1 F4 91.4(7)
F2' P1 F4 42.3(5)
F5' P1 F4 137.7(7)
F1 P1 F4 91.6(5)
F5 P1 F4 89.2(7)
F3 P1 F6' 135.0(8)
F2' P1 F6' 91.7(7)
F5' P1 F6' 89.9(7)
F1 P1 F6' 41.4(6)
F5 P1 F6' 45.7(6)
F4 P1 F6' 91.6(4)
F3 P1 F3' 62.3(5)
F2' P1 F3' 87.3(4)
F5' P1 F3' 177.4(5)
F1 P1 F3' 62.4(4)
F5 P1 F3' 118.6(5)
F4 P1 F3' 45.0(5)
F6' P1 F3' 89.8(7)
F3 P1 F6 92.3(8)
F2' P1 F6 131.2(9)
F5' P1 F6 35.8(8)
F1 P1 F6 93.6(6)
F5 P1 F6 87.0(8)
F4 P1 F6 173.4(10)
F6' P1 F6 89.7(4)
F3' P1 F6 141.6(10)
F3 P1 F4' 36.6(5)
F2' P1 F4' 96.4(7)
F5' P1 F4' 93.1(6)
F1 P1 F4' 130.3(7)
F5 P1 F4' 142.6(7)
F4 P1 F4' 91.8(4)
F6' P1 F4' 171.1(9)
F3' P1 F4' 86.7(5)
F6 P1 F4' 87.9(4)
F3 P1 F2 88.3(4)
F2' P1 F2 61.1(5)
F5' P1 F2 62.5(4)
F1 P1 F2 177.9(4)
F5 P1 F2 90.9(4)
F4 P1 F2 88.9(5)
F6' P1 F2 136.6(8)
F3' P1 F2 119.2(4)
F6 P1 F2 85.7(6)
F4' P1 F2 51.8(5)
F3 P1 F1' 62.6(4)
F2' P1 F1' 178.2(5)
F5' P1 F1' 83.2(4)
F1 P1 F1' 61.7(4)
F5 P1 F1' 117.3(6)
F4 P1 F1' 139.1(7)
F6' P1 F1' 87.2(6)
F3' P1 F1' 94.2(5)
F6 P1 F1' 47.4(7)
F4' P1 F1' 84.8(5)
F2 P1 F1' 118.9(4)

loop_
_geom_bond_atom_site_label_1
_geom_bond_atom_site_label_2
_geom_bond_distance
Ir1 N2 2.044(3)
Ir1 C1 2.048(3)
Ir1 N1 2.095(2)
Ir1 C17 2.138(3)
Ir1 C20 2.157(3)
Ir1 C16 2.161(3)
Ir1 C19 2.240(3)
Ir1 C18 2.258(3)
N1 C7 1.287(4)
N1 C8 1.424(4)
N2 C14 1.132(4)
C1 C2 1.395(4)
C1 C6 1.406(4)
C2 C3 1.392(5)
C3 C4 1.391(5)
C4 C5 1.380(5)
C5 C6 1.396(4)
C6 C7 1.426(4)
C8 C13 1.379(4)
C8 C9 1.382(4)
C9 C10 1.378(4)
C10 C11 1.377(5)
C11 C12 1.377(5)
C12 C13 1.383(4)
C14 C15 1.446(4)
C16 C17 1.418(5)
C16 C20 1.434(4)
C16 C21 1.489(4)
C17 C18 1.443(5)
C17 C22 1.493(5)
C18 C19 1.399(4)
C18 C23 1.500(4)
C19 C20 1.450(4)
C19 C24 1.503(4)
C20 C25 1.500(4)
P1 F3 1.475(6)
P1 F2' 1.479(7)
P1 F5' 1.487(7)
P1 F1 1.541(5)
P1 F5 1.541(6)
P1 F4 1.543(7)
P1 F6' 1.545(7)
P1 F3' 1.560(6)
P1 F6 1.566(8)
P1 F4' 1.569(7)
P1 F2 1.571(5)
P1 F1' 1.573(5)
